data_4518432
loop_
_publ_author_name
'Gupta, Saswata'
'Sabbasani, Venkata R.'
'Su, Siyuan'
'Wink, Donald J.'
'Lee, Daesung'

_publ_section_title
;
 Alkene-Chelated Ruthenium Alkylidenes: A Missing Link to New Catalysts
;
_journal_issue 4
_journal_name_full 'ACS Catalysis'
_journal_page_first 1977
_journal_page_last 1987
_journal_paper_doi 10.1021/acscatal.0c04972
_journal_volume 11
_journal_year 2021
_chemical_formula_sum 'C41 H47 Cl4 N3 O2 Ru S'
_chemical_formula_weight 888.74
_chemical_name_common vs_db_vs_nts_6mem
_space_group_crystal_system orthorhombic
_space_group_IT_number 61
_space_group_name_Hall '-P 2ac 2ab'
_space_group_name_H-M_alt 'P b c a'
_atom_sites_solution_hydrogens geom
_audit_creation_method 'APEX3 v2015.5-2'
_cell_angle_alpha 90
_cell_angle_beta 90
_cell_angle_gamma 90
_cell_formula_units_Z 8
_cell_length_a 21.747(7)
_cell_length_b 16.485(5)
_cell_length_c 23.171(8)
_cell_measurement_reflns_used 9918
_cell_measurement_temperature 200.(2)
_cell_measurement_theta_max 23.2743
_cell_measurement_theta_min 2.2399
_cell_volume 8307(5)
_computing_cell_refinement 'SAINT V8.34A (Bruker AXS Inc., 2013)'
_computing_data_reduction 'SAINT V8.34A (Bruker AXS Inc., 2013)'
_computing_structure_refinement 'SHELXL-2014/7 (Sheldrick, 2014)'
_diffrn_ambient_temperature 200.(2)
_diffrn_detector_area_resol_mean 8.3330
_diffrn_measured_fraction_theta_full 0.994
_diffrn_measured_fraction_theta_max 0.994
_diffrn_measurement_device_type 'Bruker SMART X2S'
_diffrn_radiation_type MoK\a
_diffrn_radiation_wavelength 0.71073
_diffrn_reflns_av_R_equivalents 0.3045
_diffrn_reflns_av_unetI/netI 0.2868
_diffrn_reflns_limit_h_max 28
_diffrn_reflns_limit_h_min -28
_diffrn_reflns_limit_k_max 20
_diffrn_reflns_limit_k_min -21
_diffrn_reflns_limit_l_max 0
_diffrn_reflns_limit_l_min -30
_diffrn_reflns_number 36892
_diffrn_reflns_theta_full 27.89
_diffrn_reflns_theta_max 27.89
_diffrn_reflns_theta_min 1.99
_exptl_absorpt_coefficient_mu 0.723
_exptl_absorpt_correction_T_max 0.96
_exptl_absorpt_correction_T_min 0.67
_exptl_absorpt_correction_type multi-scan
_exptl_absorpt_process_details 'SADABS V2014/2 (Bruker AXS Inc.)'
_exptl_crystal_colour green
_exptl_crystal_density_diffrn 1.421
_exptl_crystal_density_method 'not measured'
_exptl_crystal_description needle
_exptl_crystal_F_000 3664
_exptl_crystal_size_max 0.600
_exptl_crystal_size_mid 0.260
_exptl_crystal_size_min 0.050
_refine_diff_density_max 1.064
_refine_diff_density_min -0.841
_refine_ls_extinction_method none
_refine_ls_goodness_of_fit_ref 1.008
_refine_ls_hydrogen_treatment constr
_refine_ls_matrix_type full
_refine_ls_number_parameters 476
_refine_ls_number_reflns 9861
_refine_ls_number_restraints 0
_refine_ls_restrained_S_all 1.008
_refine_ls_R_factor_all 0.2258
_refine_ls_R_factor_gt 0.0924
_refine_ls_shift/su_max 0.003
_refine_ls_shift/su_mean 0.000
_refine_ls_structure_factor_coef Fsqd
_refine_ls_weighting_details 'w=1/[\s^2^(Fo^2^)+(0.1000P)^2^+0.2501P] where P=(Fo^2^+2Fc^2^)/3'
_refine_ls_weighting_scheme calc
_refine_ls_wR_factor_gt 0.1899
_refine_ls_wR_factor_ref 0.2371
_reflns_number_gt 4758
_reflns_number_total 9861
_reflns_threshold_expression 'I > 2\s(I)'
_cod_data_source_file cs0c04972_si_011.cif
_cod_data_source_block Compound_13b
_cod_depositor_comments 'Adding full bibliography for 4518430--4518444.cif.'
_cod_original_cell_volume 8307.(5)
_cod_database_code 4518432
_publ_contact_phone 312-413-7383
_publ_contact_fax 312-996-0431
_publ_contact_email dwink@uic.edu

loop_
_space_group_symop_operation_xyz
'x, y, z'
'-x+1/2, -y, z+1/2'
'-x, y+1/2, -z+1/2'
'x+1/2, -y+1/2, -z'
'-x, -y, -z'
'x-1/2, y, -z-1/2'
'x, -y-1/2, z-1/2'
'-x-1/2, y-1/2, z'

loop_
_atom_site_type_symbol
_atom_site_label
_atom_site_fract_x
_atom_site_fract_y
_atom_site_fract_z
_atom_site_U_iso_or_equiv
_atom_site_adp_type
_atom_site_calc_flag
_atom_site_refinement_flags_adp
_atom_site_refinement_flags_occupancy
_atom_site_refinement_flags_posn
_atom_site_occupancy
_atom_site_disorder_assembly
_atom_site_disorder_group
Ru Ru1 0.25031(2) 0.77818(3) 0.42905(2) 0.02163(18) Uani d . . . 1 . .
C C1 0.2283(3) 0.6707(4) 0.3922(3) 0.0212(15) Uani d . . . 1 . .
C C2 0.1857(3) 0.5436(4) 0.3667(3) 0.0303(18) Uani d . . . 1 . .
H H2A 0.1661 0.5422 0.3281 0.036 Uiso calc U . R 1 . .
H H2B 0.1694 0.4987 0.3905 0.036 Uiso calc U . R 1 . .
C C3 0.2554(3) 0.5399(4) 0.3622(3) 0.0322(18) Uani d . . . 1 . .
H H3A 0.2732 0.5061 0.3933 0.039 Uiso calc U . R 1 . .
H H3B 0.2685 0.518 0.3243 0.039 Uiso calc U . R 1 . .
C C4 0.3367(3) 0.6459(4) 0.3567(3) 0.0309(18) Uani d . . . 1 . .
C C5 0.3530(3) 0.6574(4) 0.2994(3) 0.0320(18) Uani d . . . 1 . .
C C6 0.4146(4) 0.6651(5) 0.2852(4) 0.049(2) Uani d . . . 1 . .
H H6 0.4263 0.6727 0.2461 0.058 Uiso calc U . R 1 . .
C C7 0.4598(3) 0.6618(5) 0.3285(4) 0.051(3) Uani d . . . 1 . .
C C8 0.4422(3) 0.6534(5) 0.3833(4) 0.043(2) Uani d . . . 1 . .
H H8 0.4727 0.6549 0.4126 0.052 Uiso calc U . R 1 . .
C C9 0.3810(3) 0.6424(5) 0.3995(3) 0.0337(19) Uani d . . . 1 . .
C C10 0.3044(4) 0.6645(5) 0.2527(3) 0.047(2) Uani d . . . 1 . .
H H10A 0.2806 0.6141 0.2509 0.07 Uiso calc U . R 1 . .
H H10B 0.3243 0.6742 0.2154 0.07 Uiso calc U . R 1 . .
H H10C 0.2768 0.7099 0.2617 0.07 Uiso calc U . R 1 . .
C C11 0.5279(4) 0.6704(8) 0.3118(4) 0.105(5) Uani d . . . 1 . .
H H11A 0.5399 0.7276 0.3136 0.158 Uiso calc U . R 1 . .
H H11B 0.534 0.6501 0.2724 0.158 Uiso calc U . R 1 . .
H H11C 0.5532 0.6389 0.3386 0.158 Uiso calc U . R 1 . .
C C12 0.3649(3) 0.6261(5) 0.4610(3) 0.0363(19) Uani d . . . 1 . .
H H12A 0.3776 0.6722 0.4848 0.054 Uiso calc U . R 1 . .
H H12B 0.3861 0.577 0.4741 0.054 Uiso calc U . R 1 . .
H H12C 0.3204 0.6185 0.4644 0.054 Uiso calc U . R 1 . .
C C13 0.1144(3) 0.6522(4) 0.3993(3) 0.0288(17) Uani d . . . 1 . .
C C14 0.0915(3) 0.6981(4) 0.3533(3) 0.0249(16) Uani d . . . 1 . .
C C15 0.0300(3) 0.7218(5) 0.3546(4) 0.038(2) Uani d . . . 1 . .
H H15 0.0141 0.7548 0.3244 0.046 Uiso calc U . R 1 . .
C C16 -0.0087(3) 0.6977(5) 0.3997(4) 0.035(2) Uani d . . . 1 . .
C C17 0.0152(3) 0.6509(5) 0.4437(4) 0.040(2) Uani d . . . 1 . .
H H17 -0.0108 0.6353 0.4747 0.047 Uiso calc U . R 1 . .
C C18 0.0764(3) 0.6261(4) 0.4438(3) 0.0294(17) Uani d . . . 1 . .
C C19 0.1311(3) 0.7210(5) 0.3022(3) 0.0364(19) Uani d . . . 1 . .
H H19A 0.1427 0.6718 0.281 0.055 Uiso calc U . R 1 . .
H H19B 0.1683 0.7486 0.3158 0.055 Uiso calc U . R 1 . .
H H19C 0.108 0.7572 0.2766 0.055 Uiso calc U . R 1 . .
C C20 -0.0757(3) 0.7230(6) 0.4010(4) 0.061(3) Uani d . . . 1 . .
H H20A -0.0917 0.7169 0.4403 0.092 Uiso calc U . R 1 . .
H H20B -0.0994 0.6887 0.3746 0.092 Uiso calc U . R 1 . .
H H20C -0.0792 0.7798 0.389 0.092 Uiso calc U . R 1 . .
C C21 0.0992(4) 0.5732(5) 0.4920(3) 0.047(2) Uani d . . . 1 . .
H H21A 0.071 0.5275 0.4973 0.071 Uiso calc U . R 1 . .
H H21B 0.1013 0.605 0.5277 0.071 Uiso calc U . R 1 . .
H H21C 0.1403 0.5526 0.4824 0.071 Uiso calc U . R 1 . .
C C22 0.1719(3) 0.8071(4) 0.4504(3) 0.0252(16) Uani d . . . 1 . .
C C23 0.1179(3) 0.8535(4) 0.4329(3) 0.0244(16) Uani d . . . 1 . .
C C24 0.1176(3) 0.8973(4) 0.3812(3) 0.0268(17) Uani d . . . 1 . .
H H24 0.1521 0.8952 0.356 0.032 Uiso calc U . R 1 . .
C C25 0.0669(3) 0.9438(5) 0.3669(3) 0.040(2) Uani d . . . 1 . .
H H25 0.0668 0.9748 0.3324 0.048 Uiso calc U . R 1 . .
C C26 0.0156(4) 0.9451(5) 0.4033(4) 0.046(2) Uani d . . . 1 . .
H H26 -0.0196 0.9759 0.3931 0.055 Uiso calc U . R 1 . .
C C27 0.0164(3) 0.9014(5) 0.4541(4) 0.041(2) Uani d . . . 1 . .
H H27 -0.0183 0.9027 0.479 0.049 Uiso calc U . R 1 . .
C C28 0.0665(3) 0.8564(5) 0.4690(3) 0.038(2) Uani d . . . 1 . .
H H28 0.0664 0.8269 0.5042 0.045 Uiso calc U . R 1 . .
C C29 0.1916(3) 0.7829(4) 0.5073(3) 0.0224(16) Uani d . . . 1 . .
C C30 0.2250(3) 0.7109(4) 0.5118(3) 0.0286(17) Uani d . . . 1 . .
H H30 0.1984 0.6629 0.5032 0.034 Uiso calc U . R 1 . .
C C31 0.2623(4) 0.6966(6) 0.5647(3) 0.052(3) Uani d . . . 1 . .
H H31A 0.2642 0.6374 0.5718 0.062 Uiso calc U . R 1 . .
H H31B 0.3048 0.7155 0.5572 0.062 Uiso calc U . R 1 . .
C C32 0.2415(7) 0.7336(9) 0.6140(5) 0.137(7) Uani d . . . 1 . .
H H32A 0.2773 0.7605 0.6321 0.164 Uiso calc U . R 1 . .
H H32B 0.2283 0.6901 0.6407 0.164 Uiso calc U . R 1 . .
C C33 0.1920(4) 0.7931(5) 0.6121(3) 0.041(2) Uani d . . . 1 . .
H H33A 0.1975 0.8333 0.6434 0.049 Uiso calc U . R 1 . .
H H33B 0.1519 0.7658 0.6178 0.049 Uiso calc U . R 1 . .
C C34 0.2353(4) 0.9706(4) 0.6075(3) 0.035(2) Uani d . . . 1 . .
C C35 0.2977(4) 0.9630(4) 0.5951(3) 0.036(2) Uani d . . . 1 . .
H H35 0.3111 0.9359 0.5612 0.044 Uiso calc U . R 1 . .
C C36 0.3388(4) 0.9955(5) 0.6328(3) 0.041(2) Uani d . . . 1 . .
H H36 0.3815 0.9911 0.6248 0.049 Uiso calc U . R 1 . .
C C37 0.3196(5) 1.0350(5) 0.6828(4) 0.052(2) Uani d . . . 1 . .
C C38 0.2566(4) 1.0399(5) 0.6938(3) 0.051(3) Uani d . . . 1 . .
H H38 0.2424 1.0662 0.7278 0.062 Uiso calc U . R 1 . .
C C39 0.2149(4) 1.0070(5) 0.6557(3) 0.042(2) Uani d . . . 1 . .
H H39 0.1721 1.0099 0.6635 0.05 Uiso calc U . R 1 . .
C C40 0.3648(5) 1.0706(6) 0.7246(4) 0.081(3) Uani d . . . 1 . .
H H40A 0.3442 1.1118 0.7482 0.122 Uiso calc U . R 1 . .
H H40B 0.3987 1.0957 0.7032 0.122 Uiso calc U . R 1 . .
H H40C 0.3809 1.0277 0.7496 0.122 Uiso calc U . R 1 . .
C C41 0.0677(5) 0.3767(7) 0.3338(5) 0.086(4) Uani d . . . 1 . .
H H41A 0.0594 0.3181 0.3389 0.104 Uiso calc U . R 1 . .
H H41B 0.1101 0.3875 0.3475 0.104 Uiso calc U . R 1 . .
Cl Cl1 0.27091(8) 0.83656(10) 0.33712(7) 0.0277(4) Uani d . . . 1 . .
Cl Cl2 0.33268(8) 0.85652(11) 0.46448(8) 0.0340(5) Uani d . . . 1 . .
Cl Cl3 0.0189(2) 0.4290(5) 0.3735(3) 0.326(6) Uani d . . . 1 . .
Cl Cl4 0.0629(2) 0.4007(4) 0.2607(2) 0.188(2) Uani d . . . 1 . .
N N1 0.2734(3) 0.6256(3) 0.3686(2) 0.0268(14) Uani d . . . 1 . .
N N2 0.1768(2) 0.6236(3) 0.3953(2) 0.0237(13) Uani d . . . 1 . .
N N3 0.1929(3) 0.8345(3) 0.5555(2) 0.0275(14) Uani d . . . 1 . .
O O1 0.1208(2) 0.9509(3) 0.5787(2) 0.0548(17) Uani d . . . 1 . .
O O2 0.1984(2) 0.9625(3) 0.5002(2) 0.0387(13) Uani d . . . 1 . .
S S1 0.18130(9) 0.93358(12) 0.55596(8) 0.0362(5) Uani d . . . 1 . .

loop_
_atom_site_aniso_label
_atom_site_aniso_U_11
_atom_site_aniso_U_22
_atom_site_aniso_U_33
_atom_site_aniso_U_12
_atom_site_aniso_U_13
_atom_site_aniso_U_23
Ru1 0.0205(3) 0.0226(3) 0.0218(3) -0.0005(3) -0.0011(3) 0.0000(2)
C1 0.026(3) 0.017(4) 0.020(4) 0.004(3) -0.005(3) 0.000(3)
C2 0.030(4) 0.024(4) 0.037(4) -0.005(3) 0.000(3) -0.009(3)
C3 0.026(4) 0.029(5) 0.041(5) -0.003(3) 0.002(4) -0.003(3)
C4 0.017(4) 0.034(5) 0.042(5) -0.003(3) 0.002(3) 0.006(4)
C5 0.031(4) 0.032(5) 0.033(4) 0.006(3) 0.009(3) 0.000(4)
C6 0.043(5) 0.051(6) 0.052(6) 0.020(4) 0.021(4) 0.013(5)
C7 0.024(4) 0.056(6) 0.073(7) -0.006(4) 0.003(4) 0.037(5)
C8 0.026(4) 0.049(6) 0.055(6) 0.005(4) 0.001(4) 0.027(5)
C9 0.026(4) 0.040(5) 0.035(5) -0.006(4) -0.002(3) 0.005(4)
C10 0.052(5) 0.056(6) 0.032(5) 0.011(5) 0.011(4) 0.000(4)
C11 0.036(6) 0.200(14) 0.080(8) 0.011(7) 0.026(5) 0.079(9)
C12 0.030(4) 0.043(5) 0.036(5) -0.002(4) -0.001(4) 0.011(4)
C13 0.023(4) 0.026(4) 0.037(5) -0.002(3) -0.011(3) 0.004(4)
C14 0.022(4) 0.021(4) 0.031(4) -0.007(3) -0.005(3) 0.002(3)
C15 0.029(4) 0.037(5) 0.049(5) 0.003(4) -0.011(4) 0.003(4)
C16 0.018(4) 0.044(5) 0.044(5) -0.001(3) 0.002(4) -0.012(4)
C17 0.024(4) 0.045(6) 0.049(5) -0.004(4) 0.008(4) -0.004(4)
C18 0.035(4) 0.025(4) 0.029(4) -0.010(3) 0.000(3) 0.004(3)
C19 0.029(4) 0.050(5) 0.030(4) -0.009(4) -0.004(3) -0.003(4)
C20 0.022(4) 0.095(8) 0.066(7) -0.001(5) -0.003(4) -0.001(6)
C21 0.042(5) 0.058(6) 0.042(5) -0.008(4) 0.013(4) 0.007(5)
C22 0.036(4) 0.029(4) 0.010(3) -0.006(3) 0.005(3) 0.004(3)
C23 0.021(3) 0.030(4) 0.022(4) 0.001(3) -0.005(3) -0.009(3)
C24 0.021(4) 0.029(4) 0.031(4) 0.002(3) 0.006(3) -0.003(3)
C25 0.040(5) 0.051(6) 0.028(4) 0.019(4) -0.005(4) 0.003(4)
C26 0.032(4) 0.055(6) 0.051(6) 0.018(4) -0.004(4) 0.011(5)
C27 0.027(4) 0.057(6) 0.039(5) 0.003(4) 0.013(4) 0.002(4)
C28 0.020(4) 0.060(6) 0.034(5) 0.008(4) 0.001(3) 0.000(4)
C29 0.021(3) 0.023(4) 0.024(4) -0.002(3) -0.002(3) 0.001(3)
C30 0.032(4) 0.026(5) 0.028(4) -0.002(4) -0.001(3) 0.005(3)
C31 0.058(6) 0.065(6) 0.033(5) 0.020(5) -0.010(4) 0.005(4)
C32 0.230(18) 0.138(12) 0.042(7) 0.136(12) -0.025(9) -0.001(8)
C33 0.052(5) 0.041(5) 0.030(5) -0.005(4) 0.018(4) 0.002(4)
C34 0.059(6) 0.019(4) 0.027(4) 0.001(4) -0.002(4) -0.004(3)
C35 0.063(5) 0.026(5) 0.020(4) 0.007(4) 0.009(4) -0.007(3)
C36 0.054(5) 0.037(5) 0.032(5) -0.013(4) -0.005(4) -0.005(4)
C37 0.085(7) 0.044(6) 0.027(5) -0.015(5) -0.012(5) 0.002(4)
C38 0.092(8) 0.039(5) 0.023(4) 0.000(5) 0.008(5) -0.008(4)
C39 0.066(6) 0.032(5) 0.027(4) 0.000(4) 0.003(4) -0.002(4)
C40 0.112(9) 0.088(8) 0.045(6) -0.036(7) -0.016(6) -0.018(6)
C41 0.059(7) 0.076(8) 0.123(11) -0.007(6) -0.013(7) -0.034(8)
Cl1 0.0302(9) 0.0293(10) 0.0235(9) -0.0020(8) 0.0017(7) 0.0033(8)
Cl2 0.0336(10) 0.0357(12) 0.0329(10) -0.0085(9) -0.0073(8) -0.0068(9)
Cl3 0.158(5) 0.624(14) 0.195(6) 0.240(7) -0.077(4) -0.207(8)
Cl4 0.189(5) 0.230(6) 0.144(5) 0.034(4) -0.045(4) 0.037(4)
N1 0.020(3) 0.031(4) 0.030(3) -0.005(3) 0.002(3) -0.002(3)
N2 0.020(3) 0.018(3) 0.033(3) 0.000(3) -0.002(3) 0.002(3)
N3 0.042(4) 0.021(3) 0.020(3) 0.002(3) 0.000(3) 0.000(3)
O1 0.046(3) 0.061(4) 0.058(4) 0.022(3) 0.001(3) -0.016(3)
O2 0.065(4) 0.024(3) 0.028(3) 0.009(3) -0.009(3) 0.002(2)
S1 0.0452(12) 0.0330(12) 0.0304(11) 0.0098(10) -0.0039(9) -0.0034(9)

loop_
_atom_type_symbol
_atom_type_description
_atom_type_scat_dispersion_real
_atom_type_scat_dispersion_imag
_atom_type_scat_source
C C 0.0033 0.0016 'International Tables Vol C Tables 4.2.6.8 and 6.1.1.4'
H H 0.0000 0.0000 'International Tables Vol C Tables 4.2.6.8 and 6.1.1.4'
Cl Cl 0.1484 0.1585 'International Tables Vol C Tables 4.2.6.8 and 6.1.1.4'
N N 0.0061 0.0033 'International Tables Vol C Tables 4.2.6.8 and 6.1.1.4'
O O 0.0106 0.0060 'International Tables Vol C Tables 4.2.6.8 and 6.1.1.4'
Ru Ru -1.2594 0.8363 'International Tables Vol C Tables 4.2.6.8 and 6.1.1.4'
S S 0.1246 0.1234 'International Tables Vol C Tables 4.2.6.8 and 6.1.1.4'

loop_
_geom_angle_atom_site_label_1
_geom_angle_atom_site_label_2
_geom_angle_atom_site_label_3
_geom_angle_site_symmetry_1
_geom_angle_site_symmetry_3
_geom_angle
_geom_angle_publ_flag
C22 Ru1 C1 . . 97.0(3) ?
C22 Ru1 C29 . . 40.3(3) ?
C1 Ru1 C29 . . 103.8(3) ?
C22 Ru1 C30 . . 71.1(3) ?
C1 Ru1 C30 . . 82.6(3) ?
C29 Ru1 C30 . . 36.1(2) ?
C22 Ru1 Cl2 . . 118.0(2) ?
C1 Ru1 Cl2 . . 143.8(2) ?
C29 Ru1 Cl2 . . 97.70(18) ?
C30 Ru1 Cl2 . . 99.0(2) ?
C22 Ru1 Cl1 . . 108.1(2) ?
C1 Ru1 Cl1 . . 91.21(19) ?
C29 Ru1 Cl1 . . 145.62(18) ?
C30 Ru1 Cl1 . . 173.60(19) ?
Cl2 Ru1 Cl1 . . 86.97(7) ?
N1 C1 N2 . . 107.8(5) ?
N1 C1 Ru1 . . 118.8(5) ?
N2 C1 Ru1 . . 132.1(5) ?
N2 C2 C3 . . 101.4(5) ?
N2 C2 H2A . . 111.5 ?
C3 C2 H2A . . 111.5 ?
N2 C2 H2B . . 111.5 ?
C3 C2 H2B . . 111.5 ?
H2A C2 H2B . . 109.3 ?
N1 C3 C2 . . 102.7(5) ?
N1 C3 H3A . . 111.2 ?
C2 C3 H3A . . 111.2 ?
N1 C3 H3B . . 111.2 ?
C2 C3 H3B . . 111.2 ?
H3A C3 H3B . . 109.1 ?
C9 C4 C5 . . 121.0(6) ?
C9 C4 N1 . . 121.2(6) ?
C5 C4 N1 . . 117.2(6) ?
C6 C5 C4 . . 119.1(7) ?
C6 C5 C10 . . 119.8(7) ?
C4 C5 C10 . . 121.1(6) ?
C5 C6 C7 . . 120.2(8) ?
C5 C6 H6 . . 119.9 ?
C7 C6 H6 . . 119.9 ?
C8 C7 C6 . . 118.9(7) ?
C8 C7 C11 . . 121.8(8) ?
C6 C7 C11 . . 119.4(8) ?
C7 C8 C9 . . 123.0(8) ?
C7 C8 H8 . . 118.5 ?
C9 C8 H8 . . 118.5 ?
C4 C9 C8 . . 117.7(7) ?
C4 C9 C12 . . 122.0(6) ?
C8 C9 C12 . . 120.3(7) ?
C5 C10 H10A . . 109.5 ?
C5 C10 H10B . . 109.5 ?
H10A C10 H10B . . 109.5 ?
C5 C10 H10C . . 109.5 ?
H10A C10 H10C . . 109.5 ?
H10B C10 H10C . . 109.5 ?
C7 C11 H11A . . 109.5 ?
C7 C11 H11B . . 109.5 ?
H11A C11 H11B . . 109.5 ?
C7 C11 H11C . . 109.5 ?
H11A C11 H11C . . 109.5 ?
H11B C11 H11C . . 109.5 ?
C9 C12 H12A . . 109.5 ?
C9 C12 H12B . . 109.5 ?
H12A C12 H12B . . 109.5 ?
C9 C12 H12C . . 109.5 ?
H12A C12 H12C . . 109.5 ?
H12B C12 H12C . . 109.5 ?
C18 C13 C14 . . 121.3(6) ?
C18 C13 N2 . . 120.5(6) ?
C14 C13 N2 . . 117.7(6) ?
C15 C14 C13 . . 118.6(7) ?
C15 C14 C19 . . 119.5(7) ?
C13 C14 C19 . . 121.8(6) ?
C14 C15 C16 . . 120.8(7) ?
C14 C15 H15 . . 119.6 ?
C16 C15 H15 . . 119.6 ?
C17 C16 C15 . . 119.0(7) ?
C17 C16 C20 . . 120.0(7) ?
C15 C16 C20 . . 121.0(8) ?
C16 C17 C18 . . 121.6(7) ?
C16 C17 H17 . . 119.2 ?
C18 C17 H17 . . 119.2 ?
C13 C18 C17 . . 118.5(7) ?
C13 C18 C21 . . 122.4(7) ?
C17 C18 C21 . . 119.1(7) ?
C14 C19 H19A . . 109.5 ?
C14 C19 H19B . . 109.5 ?
H19A C19 H19B . . 109.5 ?
C14 C19 H19C . . 109.5 ?
H19A C19 H19C . . 109.5 ?
H19B C19 H19C . . 109.5 ?
C16 C20 H20A . . 109.5 ?
C16 C20 H20B . . 109.5 ?
H20A C20 H20B . . 109.5 ?
C16 C20 H20C . . 109.5 ?
H20A C20 H20C . . 109.5 ?
H20B C20 H20C . . 109.5 ?
C18 C21 H21A . . 109.5 ?
C18 C21 H21B . . 109.5 ?
H21A C21 H21B . . 109.5 ?
C18 C21 H21C . . 109.5 ?
H21A C21 H21C . . 109.5 ?
H21B C21 H21C . . 109.5 ?
C29 C22 C23 . . 129.6(6) ?
C29 C22 Ru1 . . 84.2(4) ?
C23 C22 Ru1 . . 143.9(5) ?
C28 C23 C24 . . 119.5(6) ?
C28 C23 C22 . . 119.7(6) ?
C24 C23 C22 . . 120.8(6) ?
C25 C24 C23 . . 119.6(6) ?
C25 C24 H24 . . 120.2 ?
C23 C24 H24 . . 120.2 ?
C24 C25 C26 . . 120.0(7) ?
C24 C25 H25 . . 120.0 ?
C26 C25 H25 . . 120.0 ?
C27 C26 C25 . . 119.8(7) ?
C27 C26 H26 . . 120.1 ?
C25 C26 H26 . . 120.1 ?
C28 C27 C26 . . 120.7(7) ?
C28 C27 H27 . . 119.7 ?
C26 C27 H27 . . 119.7 ?
C27 C28 C23 . . 120.4(7) ?
C27 C28 H28 . . 119.8 ?
C23 C28 H28 . . 119.8 ?
C30 C29 N3 . . 116.4(6) ?
C30 C29 C22 . . 117.3(6) ?
N3 C29 C22 . . 124.4(6) ?
C30 C29 Ru1 . . 74.4(4) ?
N3 C29 Ru1 . . 131.2(5) ?
C22 C29 Ru1 . . 55.5(4) ?
C29 C30 C31 . . 118.7(7) ?
C29 C30 Ru1 . . 69.5(4) ?
C31 C30 Ru1 . . 129.6(6) ?
C29 C30 H30 . . 110.8 ?
C31 C30 H30 . . 110.8 ?
Ru1 C30 H30 . . 110.8 ?
C32 C31 C30 . . 115.8(8) ?
C32 C31 H31A . . 108.3 ?
C30 C31 H31A . . 108.3 ?
C32 C31 H31B . . 108.3 ?
C30 C31 H31B . . 108.3 ?
H31A C31 H31B . . 107.4 ?
C31 C32 C33 . . 121.2(9) ?
C31 C32 H32A . . 107.0 ?
C33 C32 H32A . . 107.0 ?
C31 C32 H32B . . 107.0 ?
C33 C32 H32B . . 107.0 ?
H32A C32 H32B . . 106.8 ?
C32 C33 N3 . . 109.1(7) ?
C32 C33 H33A . . 109.9 ?
N3 C33 H33A . . 109.9 ?
C32 C33 H33B . . 109.9 ?
N3 C33 H33B . . 109.9 ?
H33A C33 H33B . . 108.3 ?
C39 C34 C35 . . 122.2(8) ?
C39 C34 S1 . . 119.5(7) ?
C35 C34 S1 . . 118.2(6) ?
C36 C35 C34 . . 118.3(7) ?
C36 C35 H35 . . 120.9 ?
C34 C35 H35 . . 120.9 ?
C35 C36 C37 . . 121.3(8) ?
C35 C36 H36 . . 119.3 ?
C37 C36 H36 . . 119.3 ?
C36 C37 C38 . . 118.3(8) ?
C36 C37 C40 . . 121.5(9) ?
C38 C37 C40 . . 120.2(8) ?
C39 C38 C37 . . 120.4(8) ?
C39 C38 H38 . . 119.8 ?
C37 C38 H38 . . 119.8 ?
C34 C39 C38 . . 119.5(9) ?
C34 C39 H39 . . 120.3 ?
C38 C39 H39 . . 120.3 ?
C37 C40 H40A . . 109.5 ?
C37 C40 H40B . . 109.5 ?
H40A C40 H40B . . 109.5 ?
C37 C40 H40C . . 109.5 ?
H40A C40 H40C . . 109.5 ?
H40B C40 H40C . . 109.5 ?
Cl3 C41 Cl4 . . 112.6(7) ?
Cl3 C41 H41A . . 109.1 ?
Cl4 C41 H41A . . 109.1 ?
Cl3 C41 H41B . . 109.1 ?
Cl4 C41 H41B . . 109.1 ?
H41A C41 H41B . . 107.8 ?
C1 N1 C4 . . 130.1(6) ?
C1 N1 C3 . . 112.0(5) ?
C4 N1 C3 . . 117.3(6) ?
C1 N2 C13 . . 126.2(6) ?
C1 N2 C2 . . 111.9(5) ?
C13 N2 C2 . . 116.3(5) ?
C29 N3 C33 . . 115.2(6) ?
C29 N3 S1 . . 126.8(5) ?
C33 N3 S1 . . 116.7(5) ?
O2 S1 O1 . . 120.1(3) ?
O2 S1 N3 . . 106.6(3) ?
O1 S1 N3 . . 109.6(3) ?
O2 S1 C34 . . 108.7(4) ?
O1 S1 C34 . . 106.7(4) ?
N3 S1 C34 . . 104.0(3) ?

loop_
_geom_bond_atom_site_label_1
_geom_bond_atom_site_label_2
_geom_bond_site_symmetry_2
_geom_bond_distance
_geom_bond_publ_flag
Ru1 C22 . 1.839(7) ?
Ru1 C1 . 2.025(7) ?
Ru1 C29 . 2.219(7) ?
Ru1 C30 . 2.283(7) ?
Ru1 Cl2 . 2.3561(18) ?
Ru1 Cl1 . 2.3799(19) ?
C1 N1 . 1.348(8) ?
C1 N2 . 1.365(8) ?
C2 N2 . 1.488(8) ?
C2 C3 . 1.519(8) ?
C2 H2A . 0.99 ?
C2 H2B . 0.99 ?
C3 N1 . 1.473(8) ?
C3 H3A . 0.99 ?
C3 H3B . 0.99 ?
C4 C9 . 1.383(9) ?
C4 C5 . 1.388(10) ?
C4 N1 . 1.443(8) ?
C5 C6 . 1.385(10) ?
C5 C10 . 1.517(10) ?
C6 C7 . 1.405(11) ?
C6 H6 . 0.95 ?
C7 C8 . 1.335(11) ?
C7 C11 . 1.538(11) ?
C8 C9 . 1.394(10) ?
C8 H8 . 0.95 ?
C9 C12 . 1.490(10) ?
C10 H10A . 0.98 ?
C10 H10B . 0.98 ?
C10 H10C . 0.98 ?
C11 H11A . 0.98 ?
C11 H11B . 0.98 ?
C11 H11C . 0.98 ?
C12 H12A . 0.98 ?
C12 H12B . 0.98 ?
C12 H12C . 0.98 ?
C13 C18 . 1.389(10) ?
C13 C14 . 1.399(9) ?
C13 N2 . 1.438(8) ?
C14 C15 . 1.393(9) ?
C14 C19 . 1.514(9) ?
C15 C16 . 1.400(10) ?
C15 H15 . 0.95 ?
C16 C17 . 1.379(11) ?
C16 C20 . 1.516(10) ?
C17 C18 . 1.394(10) ?
C17 H17 . 0.95 ?
C18 C21 . 1.501(10) ?
C19 H19A . 0.98 ?
C19 H19B . 0.98 ?
C19 H19C . 0.98 ?
C20 H20A . 0.98 ?
C20 H20B . 0.98 ?
C20 H20C . 0.98 ?
C21 H21A . 0.98 ?
C21 H21B . 0.98 ?
C21 H21C . 0.98 ?
C22 C29 . 1.442(9) ?
C22 C23 . 1.459(9) ?
C23 C28 . 1.397(9) ?
C23 C24 . 1.400(9) ?
C24 C25 . 1.383(9) ?
C24 H24 . 0.95 ?
C25 C26 . 1.397(10) ?
C25 H25 . 0.95 ?
C26 C27 . 1.381(11) ?
C26 H26 . 0.95 ?
C27 C28 . 1.360(10) ?
C27 H27 . 0.95 ?
C28 H28 . 0.95 ?
C29 C30 . 1.396(9) ?
C29 N3 . 1.406(8) ?
C30 C31 . 1.489(10) ?
C30 H30 . 1.0 ?
C31 C32 . 1.371(14) ?
C31 H31A . 0.99 ?
C31 H31B . 0.99 ?
C32 C33 . 1.457(12) ?
C32 H32A . 0.99 ?
C32 H32B . 0.99 ?
C33 N3 . 1.478(9) ?
C33 H33A . 0.99 ?
C33 H33B . 0.99 ?
C34 C39 . 1.343(10) ?
C34 C35 . 1.391(11) ?
C34 S1 . 1.783(8) ?
C35 C36 . 1.359(10) ?
C35 H35 . 0.95 ?
C36 C37 . 1.394(11) ?
C36 H36 . 0.95 ?
C37 C38 . 1.395(12) ?
C37 C40 . 1.499(11) ?
C38 C39 . 1.376(12) ?
C38 H38 . 0.95 ?
C39 H39 . 0.95 ?
C40 H40A . 0.98 ?
C40 H40B . 0.98 ?
C40 H40C . 0.98 ?
C41 Cl3 . 1.647(11) ?
C41 Cl4 . 1.743(12) ?
C41 H41A . 0.99 ?
C41 H41B . 0.99 ?
N3 S1 . 1.653(6) ?
O1 S1 . 1.445(5) ?
O2 S1 . 1.427(5) ?
